data_7159988
loop_
_publ_author_name
'Gharpure, Santosh J.'
'Kalita, Deepika'
'Somani, Shipra'
'Pal, Juhi'

_publ_section_title
;
 Deciphering substitution effects on reductive hydroalkoxylation of
 alkynyl aminols for stereoselective synthesis of morpholines and
 1,4-oxazepanes: total synthesis of tridemorph and fenpropimorph.
;
_journal_issue 27
_journal_name_full 'Organic &amp; biomolecular chemistry'
_journal_page_first 5529
_journal_page_last 5533
_journal_paper_doi 10.1039/d4ob00855c
_journal_volume 22
_journal_year 2024
_chemical_absolute_configuration ad
_chemical_formula_moiety 'C20 H25 N O3 S'
_chemical_formula_sum 'C20 H25 N O3 S'
_chemical_formula_weight 359.47
_chemical_name_systematic SJG_DK_7_MEMB_TMS
_space_group_crystal_system orthorhombic
_space_group_IT_number 19
_space_group_name_Hall 'P 2ac 2ab'
_space_group_name_H-M_alt 'P 21 21 21'
_atom_sites_solution_hydrogens geom
_atom_sites_solution_primary dual
_audit_creation_date 2024-05-18
_audit_creation_method
;
Olex2 1.3-ac4
(compiled 2019.04.23 svn.r3594 for Rigaku Oxford Diffraction, GUI svn.r5739)
;
_audit_update_record
;
2024-05-19 deposited with the CCDC.	2024-06-18 downloaded from the CCDC.
;
_cell_angle_alpha 90
_cell_angle_beta 90
_cell_angle_gamma 90
_cell_formula_units_Z 4
_cell_length_a 7.8103(7)
_cell_length_b 13.6493(13)
_cell_length_c 17.9317(14)
_cell_measurement_reflns_used 948
_cell_measurement_temperature 150.00(10)
_cell_measurement_theta_max 18.5020
_cell_measurement_theta_min 1.8490
_cell_volume 1911.6(3)
_computing_cell_refinement 'CrysAlisPro 1.171.41.93a (Rigaku OD, 2020)'
_computing_data_collection 'CrysAlisPro 1.171.41.93a (Rigaku OD, 2020)'
_computing_data_reduction 'CrysAlisPro 1.171.41.93a (Rigaku OD, 2020)'
_computing_molecular_graphics 'Olex2 (Dolomanov et al., 2009)'
_computing_publication_material 'Olex2 (Dolomanov et al., 2009)'
_computing_structure_refinement 'XL (Sheldrick, 2008)'
_computing_structure_solution 'ShelXT (Sheldrick, 2015)'
_diffrn_ambient_environment N~2~
_diffrn_ambient_temperature 150.00(10)
_diffrn_detector 'CCD plate'
_diffrn_detector_area_resol_mean 8
_diffrn_measured_fraction_theta_full 0.999
_diffrn_measured_fraction_theta_max 0.999
_diffrn_measurement_details
;
List of Runs (angles in degrees, time in seconds):

  # Type    Start    End  Width  t~exp~   \w     \q     \k     \f   Frames
#--------------------------------------------------------------------------
  1  \f   -117.00   9.00   1.00    3.00 -16.27   0.00  31.50    --   126
  2  \w    -90.96  25.04   1.00    3.00    --    0.00 -59.25 -51.92  116
;
_diffrn_measurement_device 'abstract diffractometer'
_diffrn_measurement_device_type 'Bruker SMART APEX CCD area detector'
_diffrn_measurement_method '\w and \f scans'
_diffrn_orient_matrix_type 'CrysAlisPro convention (1999,Acta A55,543-557)'
_diffrn_orient_matrix_UB_11 0.0224222000
_diffrn_orient_matrix_UB_12 0.0355685000
_diffrn_orient_matrix_UB_13 0.0271500000
_diffrn_orient_matrix_UB_21 0.0847956000
_diffrn_orient_matrix_UB_22 0.0011177000
_diffrn_orient_matrix_UB_23 -0.0141221000
_diffrn_orient_matrix_UB_31 -0.0234460000
_diffrn_orient_matrix_UB_32 0.0378896000
_diffrn_orient_matrix_UB_33 -0.0250626000
_diffrn_radiation_monochromator graphite
_diffrn_radiation_probe x-ray
_diffrn_radiation_type MoK\a
_diffrn_radiation_wavelength 0.71073
_diffrn_reflns_av_R_equivalents 0.1234
_diffrn_reflns_av_unetI/netI 0.0929
_diffrn_reflns_Laue_measured_fraction_full 0.999
_diffrn_reflns_Laue_measured_fraction_max 0.999
_diffrn_reflns_limit_h_max 9
_diffrn_reflns_limit_h_min -9
_diffrn_reflns_limit_k_max 16
_diffrn_reflns_limit_k_min -15
_diffrn_reflns_limit_l_max 21
_diffrn_reflns_limit_l_min -20
_diffrn_reflns_number 14713
_diffrn_reflns_point_group_measured_fraction_full 0.999
_diffrn_reflns_point_group_measured_fraction_max 0.999
_diffrn_reflns_theta_full 24.988
_diffrn_reflns_theta_max 24.988
_diffrn_reflns_theta_min 1.875
_diffrn_source 'sealed tube'
_diffrn_source_type 'Enhance (Mo) X-ray Source'
_exptl_absorpt_coefficient_mu 0.187
_exptl_absorpt_correction_T_max 1.00000
_exptl_absorpt_correction_T_min 0.24152
_exptl_absorpt_correction_type multi-scan
_exptl_absorpt_process_details
;
CrysAlisPro 1.171.41.93a (Rigaku Oxford Diffraction, 2020)
Empirical absorption correction using spherical harmonics,
implemented in SCALE3 ABSPACK scaling algorithm.
;
_exptl_crystal_colour 'clear light red'
_exptl_crystal_colour_lustre clear
_exptl_crystal_colour_modifier light
_exptl_crystal_colour_primary red
_exptl_crystal_density_diffrn 1.249
_exptl_crystal_description block
_exptl_crystal_F_000 768
_exptl_crystal_preparation DCM
_exptl_crystal_recrystallization_method DCM
_exptl_crystal_size_max 0.65
_exptl_crystal_size_mid 0.32
_exptl_crystal_size_min 0.28
_refine_diff_density_max 0.225
_refine_diff_density_min -0.373
_refine_diff_density_rms 0.055
_refine_ls_abs_structure_details
;
 Flack x determined using 785 quotients [(I+)-(I-)]/[(I+)+(I-)]
 (Parsons, Flack and Wagner, Acta Cryst. B69 (2013) 249-259).
;
_refine_ls_abs_structure_Flack -0.03(13)
_refine_ls_extinction_method none
_refine_ls_goodness_of_fit_ref 0.987
_refine_ls_hydrogen_treatment constr
_refine_ls_matrix_type full
_refine_ls_number_parameters 228
_refine_ls_number_reflns 3368
_refine_ls_number_restraints 0
_refine_ls_restrained_S_all 0.987
_refine_ls_R_factor_all 0.0840
_refine_ls_R_factor_gt 0.0573
_refine_ls_shift/su_max 0.000
_refine_ls_shift/su_mean 0.000
_refine_ls_structure_factor_coef Fsqd
_refine_ls_weighting_details 'w=1/[\s^2^(Fo^2^)+(0.0518P)^2^] where P=(Fo^2^+2Fc^2^)/3'
_refine_ls_weighting_scheme calc
_refine_ls_wR_factor_gt 0.1211
_refine_ls_wR_factor_ref 0.1367
_reflns_Friedel_coverage 0.732
_reflns_Friedel_fraction_full 0.999
_reflns_Friedel_fraction_max 0.999
_reflns_number_gt 2491
_reflns_number_total 3368
_reflns_threshold_expression 'I > 2\s(I)'
_cod_data_source_file d4ob00855c2.cif
_cod_data_source_block sjg_dk_7_memb_tms_autored
_cod_depositor_comments 'Adding full bibliography for 7159988--7159989.cif.'
_cod_database_code 7159988
_shelx_shelxl_version_number 2018/3
_shelx_space_group_comment
;
The symmetry employed for this shelxl refinement is uniquely defined
by the following loop, which should always be used as a source of
symmetry information in preference to the above space-group names.
They are only intended as comments.
;
_shelx_estimated_absorpt_t_max 0.949
_shelx_estimated_absorpt_t_min 0.888
_reflns_odcompleteness_completeness 90.09
_reflns_odcompleteness_iscentric 1
_reflns_odcompleteness_theta 30.41
_olex2_refinement_description
;
1. Fixed Uiso
 At 1.2 times of:
  All C(H) groups, All C(H,H) groups
 At 1.5 times of:
  All C(H,H,H) groups
2.a Ternary CH refined with riding coordinates:
 C00B(H00B), C00K(H00M)
2.b Secondary CH2 refined with riding coordinates:
 C00D(H00C,H00D), C00G(H00G,H00H), C00H(H00I,H00J), C00L(H00N,H00O)
2.c Aromatic/amide H refined with riding coordinates:
 C006(H006), C007(H007), C00A(H00A), C00E(H00E), C00F(H00F), C00I(H00K),
 C00J(H00L), C00M(H00P), C00O(H00T)
2.d Idealised Me refined as rotating group:
 C00N(H00Q,H00R,H00S), C00P(H00U,H00V,H00W)
;
_olex2_exptl_crystal_mounting_method SOLID
_olex2_submission_special_instructions 'No special instructions were received'
_oxdiff_exptl_absorpt_empirical_details
;
Empirical correction (ABSPACK) includes:
- Absorption correction using spherical harmonics
- Frame scaling
;
_oxdiff_exptl_absorpt_empirical_full_max 1.842
_oxdiff_exptl_absorpt_empirical_full_min 0.391

loop_
_space_group_symop_operation_xyz
'x, y, z'
'-x+1/2, -y, z+1/2'
'-x, y+1/2, -z+1/2'
'x+1/2, -y+1/2, -z'

loop_
_atom_site_label
_atom_site_type_symbol
_atom_site_fract_x
_atom_site_fract_y
_atom_site_fract_z
_atom_site_U_iso_or_equiv
_atom_site_adp_type
_atom_site_occupancy
_atom_site_site_symmetry_order
_atom_site_calc_flag
_atom_site_refinement_flags_posn
_atom_site_refinement_flags_adp
_atom_site_refinement_flags_occupancy
_atom_site_disorder_assembly
_atom_site_disorder_group
S1 S 0.49694(18) 0.63199(9) 0.51641(7) 0.0277(3) Uani 1 1 d . . . . .
O002 O 0.6503(4) 0.5750(3) 0.5080(2) 0.0359(10) Uani 1 1 d . . . . .
O003 O 0.4675(5) 0.7138(2) 0.46800(19) 0.0344(10) Uani 1 1 d . . . . .
O004 O 0.4923(5) 0.6812(2) 0.77913(18) 0.0364(9) Uani 1 1 d . . . . .
N005 N 0.4938(6) 0.6723(3) 0.6023(2) 0.0277(9) Uani 1 1 d . . . . .
C006 C 0.3320(7) 0.4551(4) 0.5306(3) 0.0317(13) Uani 1 1 d . . . . .
H006 H 0.433825 0.431966 0.553626 0.038 Uiso 1 1 calc R . . . .
C007 C 0.0360(6) 0.5217(3) 0.4629(3) 0.0284(12) Uani 1 1 d . . . . .
H007 H -0.065364 0.544506 0.439325 0.034 Uiso 1 1 calc R . . . .
C008 C 0.0449(7) 0.4249(4) 0.4871(3) 0.0326(14) Uani 1 1 d . . . . .
C009 C 0.8849(7) 0.5948(4) 0.7155(3) 0.0295(13) Uani 1 1 d . . . . .
C00A C 0.9759(7) 0.5207(4) 0.6803(3) 0.0341(13) Uani 1 1 d . . . . .
H00A H 0.971251 0.514925 0.627571 0.041 Uiso 1 1 calc R . . . .
C00B C 0.5920(7) 0.6140(4) 0.6584(3) 0.0266(12) Uani 1 1 d . . . . .
H00B H 0.612246 0.547777 0.636130 0.032 Uiso 1 1 calc R . . . .
C00C C 0.3206(6) 0.5519(4) 0.5057(3) 0.0248(12) Uani 1 1 d . . . . .
C00D C 0.7683(7) 0.6610(4) 0.6709(3) 0.0328(14) Uani 1 1 d . . . . .
H00C H 0.821857 0.675072 0.622028 0.039 Uiso 1 1 calc R . . . .
H00D H 0.753773 0.723857 0.697641 0.039 Uiso 1 1 calc R . . . .
C00E C 0.1932(7) 0.3933(4) 0.5211(3) 0.0328(13) Uani 1 1 d . . . . .
H00E H 0.200329 0.327698 0.538509 0.039 Uiso 1 1 calc R . . . .
C00F C 0.1717(6) 0.5852(4) 0.4726(3) 0.0266(12) Uani 1 1 d . . . . .
H00F H 0.162823 0.651321 0.456531 0.032 Uiso 1 1 calc R . . . .
C00G C 0.3395(7) 0.7287(4) 0.6228(3) 0.0334(14) Uani 1 1 d . . . . .
H00G H 0.245841 0.682359 0.634481 0.040 Uiso 1 1 calc R . . . .
H00H H 0.303211 0.768234 0.579253 0.040 Uiso 1 1 calc R . . . .
C00H C 0.4927(8) 0.5984(3) 0.7314(3) 0.0335(12) Uani 1 1 d . . . . .
H00I H 0.372847 0.581023 0.719218 0.040 Uiso 1 1 calc R . . . .
H00J H 0.543652 0.542288 0.758483 0.040 Uiso 1 1 calc R . . . .
C00I C 1.0744(7) 0.4546(5) 0.7216(3) 0.0431(15) Uani 1 1 d . . . . .
H00K H 1.135126 0.403848 0.696813 0.052 Uiso 1 1 calc R . . . .
C00J C 0.8983(8) 0.6023(4) 0.7924(3) 0.0405(15) Uani 1 1 d . . . . .
H00L H 0.837931 0.652826 0.817660 0.049 Uiso 1 1 calc R . . . .
C00K C 0.3543(7) 0.7479(4) 0.7659(3) 0.0387(14) Uani 1 1 d . . . . .
H00M H 0.243314 0.711803 0.769947 0.046 Uiso 1 1 calc R . . . .
C00L C 0.3655(8) 0.7965(4) 0.6890(3) 0.0387(15) Uani 1 1 d . . . . .
H00N H 0.278455 0.849149 0.686483 0.046 Uiso 1 1 calc R . . . .
H00O H 0.479329 0.827812 0.684201 0.046 Uiso 1 1 calc R . . . .
C00M C 0.9976(9) 0.5379(4) 0.8329(3) 0.0524(17) Uani 1 1 d . . . . .
H00P H 1.006632 0.545323 0.885454 0.063 Uiso 1 1 calc R . . . .
C00N C -0.1063(7) 0.3577(4) 0.4760(3) 0.0440(15) Uani 1 1 d . . . . .
H00Q H -0.212628 0.394461 0.483671 0.066 Uiso 1 1 calc GR . . . .
H00R H -0.100318 0.303632 0.511814 0.066 Uiso 1 1 calc GR . . . .
H00S H -0.104224 0.331363 0.425116 0.066 Uiso 1 1 calc GR . . . .
C00O C 1.0839(8) 0.4626(5) 0.7977(4) 0.0492(17) Uani 1 1 d . . . . .
H00T H 1.149055 0.416896 0.825917 0.059 Uiso 1 1 calc R . . . .
C00P C 0.3651(10) 0.8229(5) 0.8282(3) 0.0576(19) Uani 1 1 d . . . . .
H00U H 0.360567 0.789418 0.876491 0.086 Uiso 1 1 calc GR . . . .
H00V H 0.268774 0.868625 0.824229 0.086 Uiso 1 1 calc GR . . . .
H00W H 0.473010 0.859195 0.824096 0.086 Uiso 1 1 calc GR . . . .

loop_
_atom_site_aniso_label
_atom_site_aniso_U_11
_atom_site_aniso_U_22
_atom_site_aniso_U_33
_atom_site_aniso_U_23
_atom_site_aniso_U_13
_atom_site_aniso_U_12
S1 0.0231(6) 0.0348(7) 0.0251(6) 0.0008(5) -0.0009(7) -0.0016(7)
O002 0.027(2) 0.047(2) 0.034(2) -0.0064(18) -0.0003(17) 0.0025(18)
O003 0.038(2) 0.0349(19) 0.030(2) 0.0092(16) -0.0071(17) -0.0096(18)
O004 0.036(2) 0.044(2) 0.0292(19) -0.0023(16) -0.001(2) 0.005(2)
N005 0.023(2) 0.034(2) 0.026(2) -0.0010(17) -0.002(2) 0.003(2)
C006 0.032(3) 0.034(3) 0.029(3) 0.001(2) -0.001(3) 0.007(3)
C007 0.023(3) 0.033(3) 0.029(3) -0.003(2) -0.001(2) 0.001(2)
C008 0.035(3) 0.031(3) 0.032(3) -0.009(2) 0.008(3) -0.004(2)
C009 0.023(3) 0.041(3) 0.026(3) 0.005(2) 0.001(2) -0.002(2)
C00A 0.031(3) 0.043(3) 0.028(3) 0.002(2) 0.002(3) -0.002(3)
C00B 0.031(3) 0.024(3) 0.024(3) 0.003(2) 0.001(2) 0.000(2)
C00C 0.024(3) 0.027(3) 0.024(3) 0.001(2) 0.002(2) 0.002(2)
C00D 0.028(3) 0.040(3) 0.031(3) 0.007(3) -0.003(3) -0.004(3)
C00E 0.041(3) 0.025(3) 0.032(3) 0.002(3) 0.001(3) -0.001(2)
C00F 0.029(3) 0.022(2) 0.028(3) 0.000(2) 0.004(2) 0.005(2)
C00G 0.029(3) 0.037(3) 0.034(3) -0.005(3) -0.005(2) 0.009(3)
C00H 0.032(3) 0.032(3) 0.037(3) 0.003(2) 0.001(3) -0.006(3)
C00I 0.028(3) 0.055(4) 0.046(4) 0.003(3) 0.003(3) 0.006(3)
C00J 0.042(4) 0.054(4) 0.026(3) 0.000(3) -0.001(3) 0.007(3)
C00K 0.033(3) 0.048(3) 0.035(4) -0.003(3) -0.001(3) 0.009(3)
C00L 0.039(4) 0.034(3) 0.044(4) -0.009(3) -0.005(3) 0.014(3)
C00M 0.057(4) 0.073(4) 0.027(3) 0.009(3) -0.005(4) 0.017(5)
C00N 0.039(3) 0.043(3) 0.049(4) -0.009(3) 0.002(3) -0.012(3)
C00O 0.038(4) 0.061(4) 0.049(4) 0.016(3) -0.011(3) 0.007(3)
C00P 0.067(5) 0.061(4) 0.044(4) -0.018(3) 0.004(4) 0.018(4)

loop_
_atom_type_symbol
_atom_type_description
_atom_type_scat_dispersion_real
_atom_type_scat_dispersion_imag
_atom_type_scat_source
C C 0.0033 0.0016 'International Tables Vol C Tables 4.2.6.8 and 6.1.1.4'
H H 0.0000 0.0000 'International Tables Vol C Tables 4.2.6.8 and 6.1.1.4'
N N 0.0061 0.0033 'International Tables Vol C Tables 4.2.6.8 and 6.1.1.4'
O O 0.0106 0.0060 'International Tables Vol C Tables 4.2.6.8 and 6.1.1.4'
S S 0.1246 0.1234 'International Tables Vol C Tables 4.2.6.8 and 6.1.1.4'

loop_
_geom_angle_atom_site_label_1
_geom_angle_atom_site_label_2
_geom_angle_atom_site_label_3
_geom_angle
_geom_angle_site_symmetry_1
_geom_angle_site_symmetry_3
_geom_angle_publ_flag
O002 S1 N005 107.1(2) . . ?
O002 S1 C00C 107.7(2) . . ?
O003 S1 O002 119.5(2) . . ?
O003 S1 N005 107.8(2) . . ?
O003 S1 C00C 106.9(2) . . ?
N005 S1 C00C 107.3(2) . . ?
C00H O004 C00K 114.2(4) . . ?
C00B N005 S1 116.5(3) . . ?
C00G N005 S1 114.9(3) . . ?
C00G N005 C00B 122.0(4) . . ?
C00E C006 C00C 119.2(5) . . ?
C00F C007 C008 121.2(5) . . ?
C007 C008 C00N 119.8(5) . . ?
C00E C008 C007 118.4(5) . . ?
C00E C008 C00N 121.8(5) . . ?
C00A C009 C00D 120.2(5) . . ?
C00J C009 C00A 117.9(5) . . ?
C00J C009 C00D 121.9(5) . . ?
C009 C00A C00I 120.7(5) . . ?
N005 C00B C00D 109.7(4) . . ?
N005 C00B C00H 112.8(4) . . ?
C00D C00B C00H 112.7(4) . . ?
C006 C00C S1 120.0(4) . . ?
C00F C00C S1 119.9(4) . . ?
C00F C00C C006 120.1(5) . . ?
C009 C00D C00B 111.6(4) . . ?
C008 C00E C006 121.5(5) . . ?
C007 C00F C00C 119.6(5) . . ?
N005 C00G C00L 113.8(4) . . ?
O004 C00H C00B 113.9(4) . . ?
C00O C00I C00A 120.4(6) . . ?
C00M C00J C009 121.3(5) . . ?
O004 C00K C00L 112.4(4) . . ?
O004 C00K C00P 105.4(5) . . ?
C00P C00K C00L 111.5(5) . . ?
C00G C00L C00K 115.6(5) . . ?
C00J C00M C00O 120.5(6) . . ?
C00I C00O C00M 119.1(6) . . ?

loop_
_geom_bond_atom_site_label_1
_geom_bond_atom_site_label_2
_geom_bond_distance
_geom_bond_site_symmetry_2
_geom_bond_publ_flag
S1 O002 1.436(4) . ?
S1 O003 1.433(3) . ?
S1 N005 1.635(4) . ?
S1 C00C 1.768(5) . ?
O004 C00H 1.418(6) . ?
O004 C00K 1.430(6) . ?
N005 C00B 1.494(6) . ?
N005 C00G 1.477(6) . ?
C006 C00C 1.398(7) . ?
C006 C00E 1.384(7) . ?
C007 C008 1.393(7) . ?
C007 C00F 1.379(6) . ?
C008 C00E 1.379(7) . ?
C008 C00N 1.508(7) . ?
C009 C00A 1.388(7) . ?
C009 C00D 1.512(7) . ?
C009 C00J 1.386(7) . ?
C00A C00I 1.399(8) . ?
C00B C00D 1.535(7) . ?
C00B C00H 1.538(7) . ?
C00C C00F 1.383(7) . ?
C00G C00L 1.519(7) . ?
C00I C00O 1.371(8) . ?
C00J C00M 1.380(8) . ?
C00K C00L 1.534(8) . ?
C00K C00P 1.518(8) . ?
C00M C00O 1.382(8) . ?
